data_1535224
loop_
_publ_author_name
'Meignen, V.'
'Meerschaut, A.'
'Cario, L.'
'Lafond, A.'

_publ_section_title
;
 Synthesis and crystal structure of a new oxychalcogenide La5 Ti3.25
 Zr0.25 S5 O9.25
;
_journal_name_full 'Journal of Solid State Chemistry'
_journal_page_first 1637
_journal_page_last 1643
_journal_volume 178
_journal_year 2005
_chemical_formula_sum 'La5 O9.25 S5 Ti3.25 Zr0.25'
_chemical_name_systematic 'La5 Ti3.25 Zr0.25 S5 O9.25'
_space_group_IT_number 12
_symmetry_space_group_name_Hall '-C 2y'
_symmetry_space_group_name_H-M 'C 1 2/m 1'
_cell_angle_alpha 90
_cell_angle_beta 106.1
_cell_angle_gamma 90
_cell_formula_units_Z 4
_cell_length_a 18.401
_cell_length_b 3.9032
_cell_length_c 21.944
_cell_volume 1514.264
_citation_journal_id_ASTM JSSCBI
_cod_data_source_file Meignen_JSSCBI_2005_913.cif
_cod_data_source_block La5O9.25S5Ti3.25Zr0.25
_cod_database_code 1535224

loop_
_symmetry_equiv_pos_as_xyz
x,y,z
-x,y,-z
-x,-y,-z
x,-y,z
x+1/2,y+1/2,z
-x+1/2,y+1/2,-z
-x+1/2,-y+1/2,-z
x+1/2,-y+1/2,z

loop_
_atom_site_label
_atom_site_type_symbol
_atom_site_fract_x
_atom_site_fract_y
_atom_site_fract_z
_atom_site_occupancy
_atom_site_U_iso_or_equiv
Zr2 Zr+4 0.518 0.5 0.4359 0.088 0.0
Ti4 Ti+4 0.518 0.5 0.43593 0.662 0.0
O10 O-2 0.4148 0 0.3602 0.25 0.0
S4 S-2 0.27264 0.5 0.35056 1 0.0
O2 O-2 0.2807 0.5 0.0524 1 0.0
Ti1 Ti+3 0 0 0 1 0.0
Ti2 Ti+4 0.34096 0.5 0.13663 0.84 0.0
O3 O-2 0.3242 0 0.1441 1 0.0
S2 S-2 0.20335 0.5 0.15793 1 0.0
La1 La+3 0.19514 0 0.054814 1 0.0
S1 S-2 0.41866 0 0.02398 1 0.0
Ti5 Ti+4 0.4749 0.3517 0.4042 0.125 0.0
O8 O-2 0.5417 0 0.4403 1 0.0
O1 O-2 0.0616 0 0.0844 1 0.0
La4 La+3 0.11014 0.5 0.348138 1 0.0
O5 O-2 0.3659 0.5 0.2397 1 0.0
La2 La+3 0.03741 0.5 0.146923 1 0.0
Ti3 Ti+4 0.47024 0.5 0.25501 1 0.0
S5 S-2 0.17784 0 0.44889 1 0.0
Zr1 Zr+4 0.341 0.5 0.1366 0.16 0.0
O4 O-2 0.4473 0.5 0.159 1 0.0
O7 O-2 0.5197 0.5 0.3439 1 0.0
O6 O-2 0.4881 0 0.2522 1 0.0
O9 O-2 0.43 0.5 0.4622 1 0.0
S3 S-2 0.11608 0 0.24875 1 0.0
La5 La+3 0.34081 0 0.45423 1 0.0
La3 La+3 0.28556 0 0.25294 1 0.0
